data_4033047
loop_
_publ_author_name
'Zhao, Qinglan'
'Xiang, Haoyue'
'Xiao, Jun-An'
'Xia, Peng-Ju'
'Wang, Jun-Jie'
'Chen, Xiaoqing'
'Yang, Hua'

_publ_section_title
;
 Selectfluor-Triggered Tandem Cyclization of o-Hydroxyarylenaminones To
 Access Difluorinated 2-Amino-Substituted Chromanones.
;
_journal_issue 18
_journal_name_full 'The Journal of organic chemistry'
_journal_page_first 9837
_journal_page_last 9843
_journal_paper_doi 10.1021/acs.joc.7b01339
_journal_volume 82
_journal_year 2017
_chemical_formula_sum 'C44 H44 F8 N4 O8'
_chemical_formula_weight 908.83
_chemical_name_systematic
; 
 ? 
;
_space_group_IT_number 14
_symmetry_cell_setting monoclinic
_symmetry_space_group_name_Hall '-P 2ybc'
_symmetry_space_group_name_H-M 'P 1 21/c 1'
_atom_sites_solution_hydrogens geom
_atom_sites_solution_primary direct
_atom_sites_solution_secondary difmap
_audit_creation_method SHELXL-97
_cell_angle_alpha 90.00
_cell_angle_beta 91.577(3)
_cell_angle_gamma 90.00
_cell_formula_units_Z 1
_cell_length_a 8.3051(4)
_cell_length_b 10.1444(5)
_cell_length_c 12.8453(5)
_cell_measurement_reflns_used 1979
_cell_measurement_temperature 296(2)
_cell_measurement_theta_max 25.34
_cell_measurement_theta_min 2.45
_cell_volume 1081.81(9)
_computing_structure_refinement 'SHELXL-97 (Sheldrick, 1997)'
_computing_structure_solution 'SHELXS-97 (Sheldrick, 1990)'
_diffrn_ambient_temperature 296(2)
_diffrn_measured_fraction_theta_full 1.000
_diffrn_measured_fraction_theta_max 1.000
_diffrn_measurement_device_type 'CCD area detector'
_diffrn_measurement_method 'phi and omega scans'
_diffrn_radiation_monochromator graphite
_diffrn_radiation_source 'fine-focus sealed tube'
_diffrn_radiation_type MoK\a
_diffrn_radiation_wavelength 0.71073
_diffrn_reflns_av_R_equivalents 0.0135
_diffrn_reflns_av_sigmaI/netI 0.0143
_diffrn_reflns_limit_h_max 9
_diffrn_reflns_limit_h_min -10
_diffrn_reflns_limit_k_max 12
_diffrn_reflns_limit_k_min -7
_diffrn_reflns_limit_l_max 14
_diffrn_reflns_limit_l_min -15
_diffrn_reflns_number 6287
_diffrn_reflns_theta_full 25.34
_diffrn_reflns_theta_max 25.34
_diffrn_reflns_theta_min 2.45
_exptl_absorpt_coefficient_mu 0.119
_exptl_crystal_colour COLORLESS
_exptl_crystal_density_diffrn 1.395
_exptl_crystal_density_method 'not measured'
_exptl_crystal_description BAR
_exptl_crystal_F_000 472
_exptl_crystal_size_max 0.3
_exptl_crystal_size_mid 0.2
_exptl_crystal_size_min 0.2
_refine_diff_density_max 0.141
_refine_diff_density_min -0.136
_refine_diff_density_rms 0.027
_refine_ls_extinction_method none
_refine_ls_goodness_of_fit_ref 1.041
_refine_ls_hydrogen_treatment mixed
_refine_ls_matrix_type full
_refine_ls_number_parameters 147
_refine_ls_number_reflns 1979
_refine_ls_number_restraints 0
_refine_ls_restrained_S_all 1.041
_refine_ls_R_factor_all 0.0479
_refine_ls_R_factor_gt 0.0363
_refine_ls_shift/su_max 0.000
_refine_ls_shift/su_mean 0.000
_refine_ls_structure_factor_coef Fsqd
_refine_ls_weighting_details 'calc w=1/[\s^2^(Fo^2^)+(0.0481P)^2^+0.2225P] where P=(Fo^2^+2Fc^2^)/3'
_refine_ls_weighting_scheme calc
_refine_ls_wR_factor_gt 0.0953
_refine_ls_wR_factor_ref 0.1040
_reflns_number_gt 1566
_reflns_number_total 1979
_reflns_threshold_expression >2sigma(I)
_cod_data_source_file jo7b01339_si_002.cif
_cod_data_source_block yangh133_0m
_cod_depositor_comments
;
The following automatic conversions were performed:

'_symmetry_cell_setting' value 'Monoclinic' changed to 'monoclinic'
according to
/home/data/users/saulius/crontab/automatic-downloads/current/ACS/lib/dictionaries/cif_core.dic
dictionary named 'cif_core.dic' version 2.4.2 from 2011-04-26.

Automatic conversion script
Id: cif_fix_values 4973 2017-02-22 13:04:09Z antanas 
;
_cod_original_sg_symbol_H-M P2(1)/c
_cod_database_code 4033047

loop_
_symmetry_equiv_pos_as_xyz
'x, y, z'
'-x, y+1/2, -z+1/2'
'-x, -y, -z'
'x, -y-1/2, z-1/2'

loop_
_atom_site_label
_atom_site_type_symbol
_atom_site_fract_x
_atom_site_fract_y
_atom_site_fract_z
_atom_site_U_iso_or_equiv
_atom_site_adp_type
_atom_site_occupancy
_atom_site_symmetry_multiplicity
_atom_site_calc_flag
_atom_site_refinement_flags
O2 O 0.33937(12) 0.73173(11) 0.41275(9) 0.0579(3) Uani 1 1 d .
F2 F -0.09090(12) 0.72799(12) 0.42896(11) 0.0918(4) Uani 1 1 d .
F1 F 0.05415(15) 0.75116(11) 0.29206(9) 0.0867(4) Uani 1 1 d .
O1 O -0.03870(14) 0.47976(13) 0.37476(11) 0.0756(4) Uani 1 1 d .
N1 N 0.17004(18) 0.89452(14) 0.48338(11) 0.0636(4) Uani 1 1 d .
C4 C 0.36714(17) 0.60441(15) 0.38545(11) 0.0480(4) Uani 1 1 d .
C9 C 0.18527(18) 0.75998(15) 0.46003(13) 0.0539(4) Uani 1 1 d .
H9 H 0.1844 0.7122 0.5263 0.065 Uiso 1 1 calc R
C5 C 0.24414(18) 0.51240(15) 0.37088(11) 0.0488(4) Uani 1 1 d .
C3 C 0.52643(19) 0.56741(18) 0.37098(12) 0.0583(4) Uani 1 1 d .
H3 H 0.6092 0.6282 0.3809 0.070 Uiso 1 1 calc R
C7 C 0.07677(19) 0.55273(17) 0.37935(12) 0.0545(4) Uani 1 1 d .
C8 C 0.05418(19) 0.70106(18) 0.39112(13) 0.0593(4) Uani 1 1 d .
C6 C 0.2831(2) 0.38308(18) 0.34349(14) 0.0644(5) Uani 1 1 d .
H6 H 0.2019 0.3205 0.3352 0.077 Uiso 1 1 calc R
C2 C 0.5600(2) 0.4409(2) 0.34201(13) 0.0674(5) Uani 1 1 d .
H2 H 0.6662 0.4168 0.3309 0.081 Uiso 1 1 calc R
C1 C 0.4395(2) 0.3481(2) 0.32888(15) 0.0732(5) Uani 1 1 d .
H1 H 0.4649 0.2621 0.3102 0.088 Uiso 1 1 calc R
C10 C 0.1902(3) 0.98864(19) 0.39924(17) 0.0856(6) Uani 1 1 d .
H10A H 0.3010 0.9901 0.3798 0.128 Uiso 1 1 calc R
H10B H 0.1591 1.0748 0.4221 0.128 Uiso 1 1 calc R
H10C H 0.1238 0.9631 0.3403 0.128 Uiso 1 1 calc R
C11 C 0.2578(3) 0.9340(2) 0.57753(17) 0.0914(7) Uani 1 1 d .
H11A H 0.2360 0.8729 0.6324 0.137 Uiso 1 1 calc R
H11B H 0.2242 1.0208 0.5975 0.137 Uiso 1 1 calc R
H11C H 0.3712 0.9346 0.5649 0.137 Uiso 1 1 calc R

loop_
_atom_site_aniso_label
_atom_site_aniso_U_11
_atom_site_aniso_U_22
_atom_site_aniso_U_33
_atom_site_aniso_U_23
_atom_site_aniso_U_13
_atom_site_aniso_U_12
O2 0.0438(6) 0.0574(7) 0.0727(8) 0.0010(5) 0.0074(5) -0.0036(5)
F2 0.0430(6) 0.1012(9) 0.1314(11) -0.0229(7) 0.0081(6) 0.0126(5)
F1 0.0977(9) 0.0914(8) 0.0694(7) 0.0148(6) -0.0243(6) 0.0131(6)
O1 0.0496(7) 0.0887(9) 0.0881(9) -0.0128(7) -0.0032(6) -0.0162(6)
N1 0.0720(9) 0.0580(9) 0.0612(9) -0.0018(7) 0.0077(7) 0.0038(7)
C4 0.0449(8) 0.0570(9) 0.0422(8) 0.0061(6) 0.0025(6) 0.0020(7)
C9 0.0512(9) 0.0583(10) 0.0526(9) 0.0010(7) 0.0066(7) 0.0027(7)
C5 0.0448(8) 0.0596(9) 0.0420(8) 0.0016(7) -0.0010(6) 0.0012(7)
C3 0.0420(9) 0.0799(12) 0.0531(9) 0.0106(8) 0.0041(7) 0.0006(8)
C7 0.0440(9) 0.0718(11) 0.0475(9) -0.0024(7) -0.0035(7) -0.0047(8)
C8 0.0421(8) 0.0733(11) 0.0625(11) 0.0020(8) 0.0008(7) 0.0082(8)
C6 0.0665(11) 0.0643(11) 0.0621(10) -0.0086(8) -0.0056(8) 0.0005(8)
C2 0.0550(10) 0.0904(14) 0.0573(10) 0.0051(9) 0.0082(8) 0.0239(10)
C1 0.0762(13) 0.0748(12) 0.0684(12) -0.0110(9) -0.0008(9) 0.0215(10)
C10 0.1078(17) 0.0643(12) 0.0857(14) 0.0085(10) 0.0192(12) 0.0046(11)
C11 0.1156(18) 0.0764(14) 0.0816(14) -0.0178(11) -0.0077(13) -0.0039(12)

loop_
_atom_type_symbol
_atom_type_description
_atom_type_scat_dispersion_real
_atom_type_scat_dispersion_imag
_atom_type_scat_source
C C 0.0033 0.0016 'International Tables Vol C Tables 4.2.6.8 and 6.1.1.4'
H H 0.0000 0.0000 'International Tables Vol C Tables 4.2.6.8 and 6.1.1.4'
F F 0.0171 0.0103 'International Tables Vol C Tables 4.2.6.8 and 6.1.1.4'
N N 0.0061 0.0033 'International Tables Vol C Tables 4.2.6.8 and 6.1.1.4'
O O 0.0106 0.0060 'International Tables Vol C Tables 4.2.6.8 and 6.1.1.4'

loop_
_geom_angle_atom_site_label_1
_geom_angle_atom_site_label_2
_geom_angle_atom_site_label_3
_geom_angle
C4 O2 C9 116.79(11)
C9 N1 C11 113.61(15)
C9 N1 C10 117.79(14)
C11 N1 C10 111.87(17)
O2 C4 C3 117.33(14)
O2 C4 C5 122.84(13)
C3 C4 C5 119.83(15)
N1 C9 O2 111.40(13)
N1 C9 C8 116.30(14)
O2 C9 C8 107.76(13)
N1 C9 H9 107.0
O2 C9 H9 107.0
C8 C9 H9 107.0
C4 C5 C6 119.25(14)
C4 C5 C7 119.99(14)
C6 C5 C7 120.69(15)
C2 C3 C4 119.40(16)
C2 C3 H3 120.3
C4 C3 H3 120.3
O1 C7 C5 125.50(16)
O1 C7 C8 120.56(15)
C5 C7 C8 113.90(14)
F2 C8 F1 106.50(14)
F2 C8 C9 110.38(14)
F1 C8 C9 112.32(14)
F2 C8 C7 110.59(14)
F1 C8 C7 105.71(14)
C9 C8 C7 111.15(14)
C1 C6 C5 120.43(17)
C1 C6 H6 119.8
C5 C6 H6 119.8
C3 C2 C1 121.41(16)
C3 C2 H2 119.3
C1 C2 H2 119.3
C6 C1 C2 119.66(17)
C6 C1 H1 120.2
C2 C1 H1 120.2
N1 C10 H10A 109.5
N1 C10 H10B 109.5
H10A C10 H10B 109.5
N1 C10 H10C 109.5
H10A C10 H10C 109.5
H10B C10 H10C 109.5
N1 C11 H11A 109.5
N1 C11 H11B 109.5
H11A C11 H11B 109.5
N1 C11 H11C 109.5
H11A C11 H11C 109.5
H11B C11 H11C 109.5

loop_
_geom_bond_atom_site_label_1
_geom_bond_atom_site_label_2
_geom_bond_distance
O2 C4 1.3597(18)
O2 C9 1.4599(18)
F2 C8 1.3398(18)
F1 C8 1.370(2)
O1 C7 1.2116(19)
N1 C9 1.404(2)
N1 C11 1.451(3)
N1 C10 1.455(2)
C4 C3 1.393(2)
C4 C5 1.393(2)
C9 C8 1.508(2)
C9 H9 0.9800
C5 C6 1.398(2)
C5 C7 1.456(2)
C3 C2 1.367(3)
C3 H3 0.9300
C7 C8 1.524(2)
C6 C1 1.365(3)
C6 H6 0.9300
C2 C1 1.381(3)
C2 H2 0.9300
C1 H1 0.9300
C10 H10A 0.9600
C10 H10B 0.9600
C10 H10C 0.9600
C11 H11A 0.9600
C11 H11B 0.9600
C11 H11C 0.9600

loop_
_geom_torsion_atom_site_label_1
_geom_torsion_atom_site_label_2
_geom_torsion_atom_site_label_3
_geom_torsion_atom_site_label_4
_geom_torsion
C9 O2 C4 C3 -160.68(13)
C9 O2 C4 C5 19.9(2)
C11 N1 C9 O2 -78.43(18)
C10 N1 C9 O2 55.2(2)
C11 N1 C9 C8 157.57(16)
C10 N1 C9 C8 -68.8(2)
C4 O2 C9 N1 -179.21(13)
C4 O2 C9 C8 -50.51(17)
O2 C4 C5 C6 -179.57(14)
C3 C4 C5 C6 1.1(2)
O2 C4 C5 C7 3.3(2)
C3 C4 C5 C7 -176.04(13)
O2 C4 C3 C2 -179.06(14)
C5 C4 C3 C2 0.3(2)
C4 C5 C7 O1 -175.04(15)
C6 C5 C7 O1 7.9(3)
C4 C5 C7 C8 7.1(2)
C6 C5 C7 C8 -169.93(14)
N1 C9 C8 F2 -52.0(2)
O2 C9 C8 F2 -177.86(13)
N1 C9 C8 F1 66.69(18)
O2 C9 C8 F1 -59.17(17)
N1 C9 C8 C7 -175.09(13)
O2 C9 C8 C7 59.05(17)
O1 C7 C8 F2 20.5(2)
C5 C7 C8 F2 -161.57(13)
O1 C7 C8 F1 -94.41(18)
C5 C7 C8 F1 83.54(16)
O1 C7 C8 C9 143.46(16)
C5 C7 C8 C9 -38.60(19)
C4 C5 C6 C1 -1.5(2)
C7 C5 C6 C1 175.61(16)
C4 C3 C2 C1 -1.4(3)
C5 C6 C1 C2 0.5(3)
C3 C2 C1 C6 1.0(3)
